data_1572379
loop_
_publ_author_name
'Lu, Yu'
'Wang, Song-Meng'
'He, Sui-Sui'
'Huang, Qicheng'
'Zhao, Cheng-Da'
'Yu, Shan'
'Jiang, Wei'
'Yao, Huan'
'Wang, Li-Li'
'Yang, Liu-Pan'

_publ_section_title
;
 An <i>endo</i>-functionalized molecular cage for selective potentiometric
 determination of creatinine.
;
_journal_issue 36
_journal_name_full 'Chemical science'
_journal_page_first 14791
_journal_page_last 14797
_journal_paper_doi 10.1039/d4sc04950k
_journal_volume 15
_journal_year 2024
_chemical_formula_moiety '0.5(C2 H4 Cl4), C51 H51 N3 O12'
_chemical_formula_sum 'C52 H53 Cl2 N3 O12'
_chemical_formula_weight 982.87
_space_group_crystal_system monoclinic
_space_group_IT_number 12
_space_group_name_Hall '-C 2y'
_space_group_name_H-M_alt 'C 1 2/m 1'
_atom_sites_solution_hydrogens geom
_atom_sites_solution_primary dual
_audit_creation_date 2019-12-03
_audit_creation_method
;
Olex2 1.2
(compiled 2018.05.29 svn.r3508 for OlexSys, GUI svn.r5506)
;
_audit_update_record
;
2024-01-04 deposited with the CCDC.	2024-08-15 downloaded from the CCDC.
;
_cell_angle_alpha 90
_cell_angle_beta 104.3280(10)
_cell_angle_gamma 90
_cell_formula_units_Z 4
_cell_length_a 22.6288(6)
_cell_length_b 14.0186(4)
_cell_length_c 17.8883(5)
_cell_measurement_reflns_used 8947
_cell_measurement_temperature 99.23
_cell_measurement_theta_max 59.115
_cell_measurement_theta_min 3.743
_cell_volume 5498.1(3)
_computing_cell_refinement 'SAINT V8.38A (?, 2016)'
_computing_data_reduction 'SAINT V8.38A (?, 2016)'
_computing_molecular_graphics 'Olex2 (Dolomanov et al., 2009)'
_computing_publication_material 'Olex2 (Dolomanov et al., 2009)'
_computing_structure_refinement 'XL (Sheldrick, 2008)'
_computing_structure_solution 'ShelXT (Sheldrick, 2015)'
_diffrn_ambient_temperature 99.23
_diffrn_measured_fraction_theta_full 0.994
_diffrn_measured_fraction_theta_max 0.994
_diffrn_measurement_device_type 'Bruker APEX-II CCD'
_diffrn_measurement_method '\f and \w scans'
_diffrn_radiation_type CuK\a
_diffrn_radiation_wavelength 1.54178
_diffrn_reflns_av_R_equivalents 0.0373
_diffrn_reflns_av_unetI/netI 0.0335
_diffrn_reflns_Laue_measured_fraction_full 0.994
_diffrn_reflns_Laue_measured_fraction_max 0.994
_diffrn_reflns_limit_h_max 24
_diffrn_reflns_limit_h_min -25
_diffrn_reflns_limit_k_max 15
_diffrn_reflns_limit_k_min -15
_diffrn_reflns_limit_l_max 19
_diffrn_reflns_limit_l_min -19
_diffrn_reflns_number 15554
_diffrn_reflns_point_group_measured_fraction_full 0.994
_diffrn_reflns_point_group_measured_fraction_max 0.994
_diffrn_reflns_theta_full 59.181
_diffrn_reflns_theta_max 59.181
_diffrn_reflns_theta_min 2.549
_diffrn_standards_number 0
_exptl_absorpt_coefficient_mu 1.554
_exptl_absorpt_correction_T_max 0.7516
_exptl_absorpt_correction_T_min 0.5836
_exptl_absorpt_correction_type multi-scan
_exptl_absorpt_process_details
'SADABS-2016/2 (Bruker,2016/2) was used for absorption correction. wR2(int) was 0.0915 before and 0.0558 after correction. The Ratio of minimum to maximum transmission is 0.7765. The \l/2 correction factor is Not present.'
_exptl_crystal_colour colourless
_exptl_crystal_colour_primary colourless
_exptl_crystal_density_diffrn 1.187
_exptl_crystal_description block
_exptl_crystal_F_000 2064
_exptl_crystal_size_max 0.3
_exptl_crystal_size_mid 0.2
_exptl_crystal_size_min 0.1
_refine_diff_density_max 0.542
_refine_diff_density_min -0.377
_refine_diff_density_rms 0.067
_refine_ls_extinction_method none
_refine_ls_goodness_of_fit_ref 1.082
_refine_ls_hydrogen_treatment constr
_refine_ls_matrix_type full
_refine_ls_number_parameters 338
_refine_ls_number_reflns 4143
_refine_ls_number_restraints 0
_refine_ls_restrained_S_all 1.082
_refine_ls_R_factor_all 0.0735
_refine_ls_R_factor_gt 0.0613
_refine_ls_shift/su_max 0.000
_refine_ls_shift/su_mean 0.000
_refine_ls_structure_factor_coef Fsqd
_refine_ls_weighting_details 'w=1/[\s^2^(Fo^2^)+(0.0469P)^2^+30.1351P] where P=(Fo^2^+2Fc^2^)/3'
_refine_ls_weighting_scheme calc
_refine_ls_wR_factor_gt 0.1531
_refine_ls_wR_factor_ref 0.1615
_reflns_Friedel_coverage 0.000
_reflns_number_gt 3383
_reflns_number_total 4143
_reflns_threshold_expression 'I > 2\s(I)'
_cod_data_source_file d4sc04950k2.cif
_cod_data_source_block c2m
_cod_depositor_comments 'Adding full bibliography for 1572379--1572380.cif.'
_cod_database_code 1572379
_shelx_shelxl_version_number 2014/7
_shelx_space_group_comment
;
The symmetry employed for this shelxl refinement is uniquely defined
by the following loop, which should always be used as a source of
symmetry information in preference to the above space-group names.
They are only intended as comments.
;
_olex2_refinement_description
;
1. Fixed Uiso
 At 1.2 times of:
  All C(H) groups, All C(H,H) groups
 At 1.5 times of:
  All C(H,H,H) groups
2. Others
 Sof(O6A)=1-FVAR(1)
 Sof(O6B)=FVAR(1)
 Fixed Sof: H28A(0.5) H28B(0.5)
3.a Secondary CH2 refined with riding coordinates:
 C11(H11A,H11B), C13(H13A,H13B), C23(H23A,H23B), C28(H28A,H28B), C18(H18A,
 H18B), C7(H7A,H7B), C9(H9A,H9B)
3.b Aromatic/amide H refined with riding coordinates:
 C16(H16), C17(H17), C21(H21), C22(H22), C26(H26), C27(H27)
3.c Idealised Me refined as rotating group:
 C12(H12A,H12B,H12C), C8(H8A,H8B,H8C), C10(H10A,H10B,H10C)
;
_olex2_submission_special_instructions 'No special instructions were received'

loop_
_space_group_symop_operation_xyz
'x, y, z'
'-x, y, -z'
'x+1/2, y+1/2, z'
'-x+1/2, y+1/2, -z'
'-x, -y, -z'
'x, -y, z'
'-x+1/2, -y+1/2, -z'
'x+1/2, -y+1/2, z'

loop_
_atom_site_label
_atom_site_type_symbol
_atom_site_fract_x
_atom_site_fract_y
_atom_site_fract_z
_atom_site_U_iso_or_equiv
_atom_site_adp_type
_atom_site_occupancy
_atom_site_site_symmetry_order
_atom_site_calc_flag
_atom_site_refinement_flags_posn
_atom_site_refinement_flags_adp
_atom_site_refinement_flags_occupancy
_atom_site_disorder_assembly
_atom_site_disorder_group
Cl1 Cl 0.28732(7) 0.5000 0.80790(10) 0.0540(4) Uani 1 2 d S T P . .
Cl2 Cl 0.17703(10) 0.5000 0.86356(11) 0.0675(5) Uani 1 2 d S T P . .
O2 O 0.34777(11) 0.16789(18) 0.78419(14) 0.0331(6) Uani 1 1 d . . . . .
O5 O 0.43710(12) 0.24654(19) 0.81367(15) 0.0374(7) Uani 1 1 d . . . . .
O3 O 0.12744(13) 0.1678(2) 0.90346(14) 0.0405(7) Uani 1 1 d . . . . .
O4 O 0.08948(14) 0.2495(2) 0.98867(16) 0.0453(7) Uani 1 1 d . . . . .
O1 O 0.10293(13) 0.1709(2) 0.54631(15) 0.0506(8) Uani 1 1 d . . . . .
N1 N 0.40777(18) 0.0000 0.8180(2) 0.0245(9) Uani 1 2 d S T P . .
N3 N 0.10474(19) 0.0000 0.9657(2) 0.0278(10) Uani 1 2 d S T P . .
C15 C 0.43712(16) 0.0812(3) 0.84345(19) 0.0257(8) Uani 1 1 d . . . . .
C20 C 0.09162(16) 0.0813(3) 0.9974(2) 0.0286(8) Uani 1 1 d . . . . .
N2 N 0.0849(2) 0.0000 0.4709(3) 0.0511(15) Uani 1 2 d S T P . .
C16 C 0.49390(16) 0.0846(3) 0.8949(2) 0.0304(9) Uani 1 1 d . . . . .
H16 H 0.5128 0.1441 0.9115 0.036 Uiso 1 1 calc R . . . .
C17 C 0.5225(2) 0.0000 0.9214(3) 0.0328(13) Uani 1 2 d S T P . .
H17 H 0.5612 0.0000 0.9574 0.039 Uiso 1 2 calc RS T P . .
C14 C 0.40788(17) 0.1740(3) 0.8125(2) 0.0294(9) Uani 1 1 d . . . . .
C21 C 0.06623(16) 0.0844(3) 1.06161(19) 0.0314(9) Uani 1 1 d . . . . .
H21 H 0.0584 0.1437 1.0831 0.038 Uiso 1 1 calc R . . . .
C19 C 0.10261(17) 0.1747(3) 0.9633(2) 0.0341(9) Uani 1 1 d . . . . .
C22 C 0.0531(2) 0.0000 1.0925(3) 0.0324(13) Uani 1 2 d S T P . .
H22 H 0.0351 0.0000 1.1351 0.039 Uiso 1 2 calc RS T P . .
C4 C 0.21160(19) 0.2560(3) 0.6721(2) 0.0354(9) Uani 1 1 d . . . . .
C5 C 0.25111(18) 0.2506(3) 0.7459(2) 0.0354(9) Uani 1 1 d . . . . .
C11 C 0.23633(19) 0.2673(3) 0.6011(2) 0.0374(10) Uani 1 1 d . . . . .
H11A H 0.2063 0.2415 0.5556 0.045 Uiso 1 1 calc R . . . .
H11B H 0.2744 0.2298 0.6079 0.045 Uiso 1 1 calc R . . . .
C13 C 0.31842(19) 0.2586(3) 0.7560(2) 0.0382(10) Uani 1 1 d . . . . .
H13A H 0.3273 0.2751 0.7061 0.046 Uiso 1 1 calc R . . . .
H13B H 0.3348 0.3100 0.7933 0.046 Uiso 1 1 calc R . . . .
C12 C 0.24942(19) 0.3720(3) 0.5863(2) 0.0401(10) Uani 1 1 d . . . . .
H12A H 0.2675 0.3762 0.5420 0.060 Uiso 1 1 calc GR . . . .
H12B H 0.2778 0.3984 0.6321 0.060 Uiso 1 1 calc GR . . . .
H12C H 0.2112 0.4083 0.5755 0.060 Uiso 1 1 calc GR . . . .
C3 C 0.14854(19) 0.2559(3) 0.6643(2) 0.0407(10) Uani 1 1 d . . . . .
C6 C 0.2277(2) 0.2457(3) 0.8121(2) 0.0413(11) Uani 1 1 d . . . . .
C2 C 0.1248(2) 0.2525(3) 0.7296(3) 0.0478(12) Uani 1 1 d . . . . .
C1 C 0.1650(2) 0.2494(3) 0.8032(2) 0.0465(12) Uani 1 1 d . . . . .
C23 C 0.1064(2) 0.2645(3) 0.5851(3) 0.0500(12) Uani 1 1 d . . . . .
H23A H 0.0653 0.2843 0.5891 0.060 Uiso 1 1 calc R . . . .
H23B H 0.1220 0.3133 0.5548 0.060 Uiso 1 1 calc R . . . .
C28 C 0.2065(3) 0.5000 0.7812(3) 0.0421(14) Uani 1 2 d S T P . .
H28A H 0.1917 0.5572 0.7496 0.051 Uiso 0.5 1 calc R . . . .
H28B H 0.1917 0.4428 0.7496 0.051 Uiso 0.5 1 calc R . . . .
C18 C 0.1395(3) 0.2617(3) 0.8732(3) 0.0578(14) Uani 1 1 d . . . . .
H18A H 0.1690 0.2974 0.9137 0.069 Uiso 1 1 calc R . . . .
H18B H 0.1012 0.2989 0.8589 0.069 Uiso 1 1 calc R . . . .
C8 C 0.2759(2) 0.1282(4) 0.9155(2) 0.0594(14) Uani 1 1 d . . . . .
H8A H 0.2892 0.0901 0.8767 0.089 Uiso 1 1 calc GR . . . .
H8B H 0.2360 0.1054 0.9201 0.089 Uiso 1 1 calc GR . . . .
H8C H 0.3057 0.1218 0.9654 0.089 Uiso 1 1 calc GR . . . .
C7 C 0.2709(2) 0.2337(3) 0.8909(2) 0.0566(14) Uani 1 1 d . . . . .
H7A H 0.2562 0.2718 0.9292 0.068 Uiso 1 1 calc R . . . .
H7B H 0.3118 0.2578 0.8896 0.068 Uiso 1 1 calc R . . . .
C25 C 0.0813(2) 0.0823(5) 0.4305(2) 0.0651(16) Uani 1 1 d . . . . .
C9 C 0.0563(2) 0.2555(4) 0.7203(3) 0.0666(16) Uani 1 1 d . . . . .
H9A H 0.0463 0.2243 0.7653 0.080 Uiso 1 1 calc R . . . .
H9B H 0.0358 0.2194 0.6735 0.080 Uiso 1 1 calc R . . . .
C10 C 0.0319(3) 0.3585(4) 0.7135(3) 0.0759(18) Uani 1 1 d . . . . .
H10A H 0.0439 0.3909 0.6710 0.114 Uiso 1 1 calc GR . . . .
H10B H 0.0489 0.3927 0.7618 0.114 Uiso 1 1 calc GR . . . .
H10C H -0.0127 0.3575 0.7033 0.114 Uiso 1 1 calc GR . . . .
C24 C 0.0805(3) 0.1757(5) 0.4720(3) 0.082(2) Uani 1 1 d . . . . .
O6B O 0.0515(3) 0.2532(4) 0.4425(3) 0.058(2) Uani 0.663(15) 1 d . . . A 1
O6A O 0.0995(10) 0.2277(8) 0.4251(6) 0.084(7) Uani 0.337(15) 1 d . . . A 2
C26 C 0.0779(2) 0.0852(6) 0.3521(3) 0.094(3) Uani 1 1 d . . . . .
H26 H 0.0764 0.1446 0.3260 0.113 Uiso 1 1 calc R . . . .
C27 C 0.0768(4) 0.0000 0.3123(4) 0.108(5) Uani 1 2 d S T P . .
H27 H 0.0753 0.0000 0.2588 0.130 Uiso 1 2 calc RS T P . .

loop_
_atom_site_aniso_label
_atom_site_aniso_U_11
_atom_site_aniso_U_22
_atom_site_aniso_U_33
_atom_site_aniso_U_23
_atom_site_aniso_U_13
_atom_site_aniso_U_12
Cl1 0.0456(9) 0.0402(9) 0.0720(11) 0.000 0.0065(8) 0.000
Cl2 0.1010(15) 0.0551(11) 0.0615(11) 0.000 0.0490(11) 0.000
O2 0.0362(15) 0.0277(14) 0.0329(14) 0.0019(11) 0.0037(11) 0.0066(12)
O5 0.0467(17) 0.0271(15) 0.0435(16) -0.0010(12) 0.0209(13) -0.0019(13)
O3 0.0556(18) 0.0417(17) 0.0317(14) 0.0130(13) 0.0249(13) 0.0152(14)
O4 0.0563(19) 0.0449(19) 0.0415(16) 0.0132(14) 0.0251(14) 0.0222(15)
O1 0.0443(17) 0.074(2) 0.0307(16) 0.0204(15) 0.0039(13) 0.0110(16)
N1 0.028(2) 0.025(2) 0.021(2) 0.000 0.0080(18) 0.000
N3 0.026(2) 0.039(3) 0.018(2) 0.000 0.0033(17) 0.000
C15 0.0274(19) 0.029(2) 0.0236(18) -0.0009(16) 0.0110(15) -0.0021(16)
C20 0.0213(18) 0.039(2) 0.0241(18) 0.0024(17) 0.0032(15) 0.0050(16)
N2 0.040(3) 0.087(4) 0.021(3) 0.000 -0.005(2) 0.000
C16 0.031(2) 0.033(2) 0.030(2) -0.0030(17) 0.0134(16) -0.0079(17)
C17 0.026(3) 0.045(4) 0.027(3) 0.000 0.007(2) 0.000
C14 0.036(2) 0.029(2) 0.0254(19) -0.0021(16) 0.0115(16) 0.0021(18)
C21 0.028(2) 0.047(2) 0.0185(17) -0.0035(17) 0.0037(15) 0.0042(18)
C19 0.032(2) 0.046(3) 0.0261(19) 0.0096(19) 0.0103(16) 0.0154(19)
C22 0.028(3) 0.050(4) 0.021(3) 0.000 0.009(2) 0.000
C4 0.046(2) 0.034(2) 0.030(2) 0.0075(17) 0.0151(18) 0.0078(19)
C5 0.044(2) 0.033(2) 0.030(2) 0.0073(17) 0.0107(18) 0.0101(18)
C11 0.042(2) 0.045(3) 0.028(2) 0.0025(18) 0.0133(17) 0.0005(19)
C13 0.047(2) 0.030(2) 0.036(2) 0.0031(18) 0.0060(18) 0.0104(19)
C12 0.043(2) 0.047(3) 0.034(2) 0.008(2) 0.0166(18) 0.006(2)
C3 0.041(2) 0.047(3) 0.035(2) 0.020(2) 0.0111(18) 0.012(2)
C6 0.060(3) 0.037(2) 0.029(2) 0.0116(18) 0.0150(19) 0.025(2)
C2 0.046(3) 0.050(3) 0.056(3) 0.024(2) 0.029(2) 0.018(2)
C1 0.069(3) 0.044(3) 0.035(2) 0.021(2) 0.028(2) 0.023(2)
C23 0.045(3) 0.056(3) 0.049(3) 0.025(2) 0.012(2) 0.008(2)
C28 0.046(4) 0.042(4) 0.040(3) 0.000 0.013(3) 0.000
C18 0.084(4) 0.049(3) 0.054(3) 0.028(2) 0.045(3) 0.030(3)
C8 0.079(4) 0.067(3) 0.034(2) 0.023(2) 0.017(2) 0.031(3)
C7 0.088(4) 0.054(3) 0.028(2) 0.009(2) 0.013(2) 0.033(3)
C25 0.043(3) 0.122(5) 0.022(2) 0.019(3) -0.0073(19) -0.019(3)
C9 0.054(3) 0.084(4) 0.073(3) 0.045(3) 0.035(3) 0.026(3)
C10 0.071(4) 0.099(5) 0.072(3) 0.048(3) 0.045(3) 0.047(3)
C24 0.098(4) 0.097(5) 0.032(3) 0.026(3) -0.023(3) -0.047(4)
O6B 0.070(5) 0.062(4) 0.031(3) 0.018(3) -0.007(3) 0.005(3)
O6A 0.166(19) 0.044(7) 0.038(6) 0.023(5) 0.015(7) 0.011(8)
C26 0.049(3) 0.193(8) 0.032(3) 0.027(4) -0.005(2) -0.036(4)
C27 0.045(5) 0.259(16) 0.018(4) 0.000 0.003(3) 0.000

loop_
_atom_type_symbol
_atom_type_description
_atom_type_scat_dispersion_real
_atom_type_scat_dispersion_imag
_atom_type_scat_source
C C 0.0181 0.0091 'International Tables Vol C Tables 4.2.6.8 and 6.1.1.4'
H H 0.0000 0.0000 'International Tables Vol C Tables 4.2.6.8 and 6.1.1.4'
Cl Cl 0.3639 0.7018 'International Tables Vol C Tables 4.2.6.8 and 6.1.1.4'
N N 0.0311 0.0180 'International Tables Vol C Tables 4.2.6.8 and 6.1.1.4'
O O 0.0492 0.0322 'International Tables Vol C Tables 4.2.6.8 and 6.1.1.4'

loop_
_geom_angle_atom_site_label_1
_geom_angle_atom_site_label_2
_geom_angle_atom_site_label_3
_geom_angle
_geom_angle_site_symmetry_1
_geom_angle_site_symmetry_3
_geom_angle_publ_flag
C14 O2 C13 114.1(3) . . ?
C19 O3 C18 112.5(3) . . ?
C24 O1 C23 113.3(4) . . ?
C15 N1 C15 116.3(4) . 6 ?
C20 N3 C20 116.7(4) 6 . ?
N1 C15 C16 123.8(4) . . ?
N1 C15 C14 118.3(3) . . ?
C16 C15 C14 117.8(3) . . ?
N3 C20 C21 123.4(4) . . ?
N3 C20 C19 119.9(3) . . ?
C21 C20 C19 116.7(3) . . ?
C25 N2 C25 117.0(6) 6 . ?
C15 C16 H16 120.7 . . ?
C17 C16 C15 118.5(4) . . ?
C17 C16 H16 120.7 . . ?
C16 C17 C16 118.9(5) . 6 ?
C16 C17 H17 120.6 6 . ?
C16 C17 H17 120.6 . . ?
O2 C14 C15 113.6(3) . . ?
O5 C14 O2 124.2(3) . . ?
O5 C14 C15 122.2(3) . . ?
C20 C21 H21 120.8 . . ?
C22 C21 C20 118.4(4) . . ?
C22 C21 H21 120.8 . . ?
O3 C19 C20 114.3(3) . . ?
O4 C19 O3 123.9(4) . . ?
O4 C19 C20 121.8(3) . . ?
C21 C22 C21 119.7(5) . 6 ?
C21 C22 H22 120.2 . . ?
C21 C22 H22 120.2 6 . ?
C5 C4 C11 120.9(4) . . ?
C3 C4 C5 119.4(3) . . ?
C3 C4 C11 119.7(3) . . ?
C4 C5 C13 120.2(3) . . ?
C4 C5 C6 120.5(4) . . ?
C6 C5 C13 119.1(4) . . ?
C4 C11 H11A 109.3 . . ?
C4 C11 H11B 109.3 . . ?
C4 C11 C12 111.7(3) . . ?
H11A C11 H11B 107.9 . . ?
C12 C11 H11A 109.3 . . ?
C12 C11 H11B 109.3 . . ?
O2 C13 C5 109.7(3) . . ?
O2 C13 H13A 109.7 . . ?
O2 C13 H13B 109.7 . . ?
C5 C13 H13A 109.7 . . ?
C5 C13 H13B 109.7 . . ?
H13A C13 H13B 108.2 . . ?
C11 C12 H12A 109.5 . . ?
C11 C12 H12B 109.5 . . ?
C11 C12 H12C 109.5 . . ?
H12A C12 H12B 109.5 . . ?
H12A C12 H12C 109.5 . . ?
H12B C12 H12C 109.5 . . ?
C4 C3 C2 120.6(4) . . ?
C4 C3 C23 119.1(4) . . ?
C2 C3 C23 120.2(4) . . ?
C5 C6 C7 119.6(4) . . ?
C1 C6 C5 119.1(4) . . ?
C1 C6 C7 121.2(4) . . ?
C3 C2 C1 119.2(4) . . ?
C3 C2 C9 120.0(4) . . ?
C1 C2 C9 120.8(4) . . ?
C6 C1 C2 121.1(4) . . ?
C6 C1 C18 119.9(4) . . ?
C2 C1 C18 118.7(4) . . ?
O1 C23 C3 108.6(3) . . ?
O1 C23 H23A 110.0 . . ?
O1 C23 H23B 110.0 . . ?
C3 C23 H23A 110.0 . . ?
C3 C23 H23B 110.0 . . ?
H23A C23 H23B 108.4 . . ?
Cl1 C28 H28A 109.5 . . ?
Cl1 C28 H28B 109.5 . . ?
Cl2 C28 Cl1 110.7(3) . . ?
Cl2 C28 H28A 109.5 . . ?
Cl2 C28 H28B 109.5 . . ?
H28A C28 H28B 108.1 . . ?
O3 C18 C1 110.2(4) . . ?
O3 C18 H18A 109.6 . . ?
O3 C18 H18B 109.6 . . ?
C1 C18 H18A 109.6 . . ?
C1 C18 H18B 109.6 . . ?
H18A C18 H18B 108.1 . . ?
H8A C8 H8B 109.5 . . ?
H8A C8 H8C 109.5 . . ?
H8B C8 H8C 109.5 . . ?
C7 C8 H8A 109.5 . . ?
C7 C8 H8B 109.5 . . ?
C7 C8 H8C 109.5 . . ?
C6 C7 C8 111.0(4) . . ?
C6 C7 H7A 109.4 . . ?
C6 C7 H7B 109.4 . . ?
C8 C7 H7A 109.4 . . ?
C8 C7 H7B 109.4 . . ?
H7A C7 H7B 108.0 . . ?
N2 C25 C24 118.9(4) . . ?
N2 C25 C26 123.1(7) . . ?
C26 C25 C24 118.0(6) . . ?
C2 C9 H9A 109.3 . . ?
C2 C9 H9B 109.3 . . ?
C2 C9 C10 111.8(5) . . ?
H9A C9 H9B 107.9 . . ?
C10 C9 H9A 109.3 . . ?
C10 C9 H9B 109.3 . . ?
C9 C10 H10A 109.5 . . ?
C9 C10 H10B 109.5 . . ?
C9 C10 H10C 109.5 . . ?
H10A C10 H10B 109.5 . . ?
H10A C10 H10C 109.5 . . ?
H10B C10 H10C 109.5 . . ?
O1 C24 C25 114.2(5) . . ?
O1 C24 O6B 119.0(6) . . ?
O6B C24 C25 126.0(4) . . ?
O6A C24 O1 126.6(8) . . ?
O6A C24 C25 97.2(8) . . ?
C25 C26 H26 120.6 . . ?
C25 C26 C27 118.9(7) . . ?
C27 C26 H26 120.6 . . ?
C26 C27 C26 118.9(7) . 6 ?
C26 C27 H27 120.6 . . ?
C26 C27 H27 120.6 6 . ?

loop_
_geom_bond_atom_site_label_1
_geom_bond_atom_site_label_2
_geom_bond_distance
_geom_bond_site_symmetry_2
_geom_bond_publ_flag
Cl1 C28 1.773(6) . ?
Cl2 C28 1.761(6) . ?
O2 C14 1.331(4) . ?
O2 C13 1.465(4) . ?
O5 C14 1.211(4) . ?
O3 C19 1.331(4) . ?
O3 C18 1.474(5) . ?
O4 C19 1.208(5) . ?
O1 C23 1.476(6) . ?
O1 C24 1.302(5) . ?
N1 C15 1.339(4) . ?
N1 C15 1.339(4) 6 ?
N3 C20 1.339(4) 6 ?
N3 C20 1.339(4) . ?
C15 C16 1.384(5) . ?
C15 C14 1.502(5) . ?
C20 C21 1.406(5) . ?
C20 C19 1.491(6) . ?
N2 C25 1.353(6) 6 ?
N2 C25 1.353(6) . ?
C16 H16 0.9500 . ?
C16 C17 1.378(5) . ?
C17 C16 1.378(5) 6 ?
C17 H17 0.9500 . ?
C21 H21 0.9500 . ?
C21 C22 1.369(5) . ?
C22 C21 1.369(5) 6 ?
C22 H22 0.9500 . ?
C4 C5 1.402(5) . ?
C4 C11 1.518(5) . ?
C4 C3 1.399(6) . ?
C5 C13 1.493(6) . ?
C5 C6 1.414(5) . ?
C11 H11A 0.9900 . ?
C11 H11B 0.9900 . ?
C11 C12 1.534(6) . ?
C13 H13A 0.9900 . ?
C13 H13B 0.9900 . ?
C12 H12A 0.9800 . ?
C12 H12B 0.9800 . ?
C12 H12C 0.9800 . ?
C3 C2 1.402(6) . ?
C3 C23 1.505(6) . ?
C6 C1 1.387(6) . ?
C6 C7 1.513(6) . ?
C2 C1 1.405(6) . ?
C2 C9 1.518(6) . ?
C1 C18 1.514(6) . ?
C23 H23A 0.9900 . ?
C23 H23B 0.9900 . ?
C28 H28A 0.9900 . ?
C28 H28B 0.9900 . ?
C18 H18A 0.9900 . ?
C18 H18B 0.9900 . ?
C8 H8A 0.9800 . ?
C8 H8B 0.9800 . ?
C8 H8C 0.9800 . ?
C8 C7 1.539(7) . ?
C7 H7A 0.9900 . ?
C7 H7B 0.9900 . ?
C25 C24 1.508(9) . ?
C25 C26 1.386(7) . ?
C9 H9A 0.9900 . ?
C9 H9B 0.9900 . ?
C9 C10 1.540(7) . ?
C10 H10A 0.9800 . ?
C10 H10B 0.9800 . ?
C10 H10C 0.9800 . ?
C24 O6B 1.311(9) . ?
C24 O6A 1.266(15) . ?
C26 H26 0.9500 . ?
C26 C27 1.387(8) . ?
C27 C26 1.387(8) 6 ?
C27 H27 0.9500 . ?

loop_
_smtbx_masks_void_nr
_smtbx_masks_void_average_x
_smtbx_masks_void_average_y
_smtbx_masks_void_average_z
_smtbx_masks_void_volume
_smtbx_masks_void_count_electrons
_smtbx_masks_void_content
1 -0.500 0.000 0.500 507.0 206.0 ?
2 0.000 0.500 0.500 507.0 206.0 ?
